data_7160272
loop_
_publ_author_name
'Lenhard, Marola S.'
'Winter, Johannes'
'Sandvo\&s, Alexander'
'G\'alvez-V\'azquez, Mar\'ia de Jesus'
'Schollmeyer, Dieter'
'Waldvogel, Siegfried R.'

_publ_section_title
;
 Simple and Versatile Electrochemical Synthesis of Highly Substituted
 2,1-Benzisoxazoles
;
_journal_name_full 'Organic &amp; Biomolecular Chemistry'
_journal_paper_doi 10.1039/D4OB01875C
_journal_year 2025
_chemical_formula_moiety 'C10 H9 Br N2 O2'
_chemical_formula_sum 'C10 H9 Br N2 O2'
_chemical_formula_weight 269.10
_chemical_name_systematic
;
3-(N-Acetylaminomethyl)-5-bromo-benzo[c]isoxazol
;
_space_group_crystal_system triclinic
_space_group_IT_number 2
_space_group_name_Hall '-P 1'
_space_group_name_H-M_alt 'P -1'
_atom_sites_solution_hydrogens geom
_atom_sites_solution_primary dual
_audit_creation_method SHELXL-2019/3
_audit_update_record
;
2024-10-07 deposited with the CCDC.	2024-12-03 downloaded from the CCDC.
;
_cell_angle_alpha 72.973(5)
_cell_angle_beta 80.305(5)
_cell_angle_gamma 82.117(5)
_cell_formula_units_Z 4
_cell_length_a 8.6341(5)
_cell_length_b 9.4095(6)
_cell_length_c 13.5968(8)
_cell_measurement_reflns_used 13360
_cell_measurement_temperature 120(2)
_cell_measurement_theta_max 28.35
_cell_measurement_theta_min 3.07
_cell_volume 1036.60(11)
_computing_cell_refinement 'X-Area Recipe 1.36.0.0 (STOE, 2020)'
_computing_data_collection 'X-Area WinXpose 2.0.22.0 (STOE, 2016)'
_computing_data_reduction 'X-Area Integrate 1.77.0.0 (STOE, 2019)'
_computing_structure_refinement 'SHELXL-2019/2 (Sheldrick, 2019)'
_computing_structure_solution 'SHELXT-2014 (Shelxdrick, 2015)'
_diffrn_ambient_temperature 120(2)
_diffrn_detector_area_resol_mean 6.67
_diffrn_measured_fraction_theta_full 0.996
_diffrn_measured_fraction_theta_max 0.993
_diffrn_measurement_device_type 'STOE IPDS 2T'
_diffrn_measurement_method 'rotation method, \w scans'
_diffrn_radiation_type MoK\a
_diffrn_radiation_wavelength 0.71073
_diffrn_reflns_av_R_equivalents 0.0328
_diffrn_reflns_av_unetI/netI 0.0310
_diffrn_reflns_Laue_measured_fraction_full 0.996
_diffrn_reflns_Laue_measured_fraction_max 0.993
_diffrn_reflns_limit_h_max 11
_diffrn_reflns_limit_h_min -11
_diffrn_reflns_limit_k_max 10
_diffrn_reflns_limit_k_min -12
_diffrn_reflns_limit_l_max 17
_diffrn_reflns_limit_l_min -17
_diffrn_reflns_number 9184
_diffrn_reflns_point_group_measured_fraction_full 0.996
_diffrn_reflns_point_group_measured_fraction_max 0.993
_diffrn_reflns_theta_full 25.242
_diffrn_reflns_theta_max 27.894
_diffrn_reflns_theta_min 3.069
_diffrn_source 'sealed X-ray tube, 12x0.4mm long-fine focus'
_exptl_absorpt_coefficient_mu 3.946
_exptl_absorpt_correction_T_max 0.4233
_exptl_absorpt_correction_T_min 0.0989
_exptl_absorpt_correction_type integration
_exptl_absorpt_process_details
;
STOE X-Red32, absorption correction by Gaussian integration, analogous to
P. Coppens, "The Evaluation of Absorption and Extinction in Single-Crystal
Structure Analysis", published in F. R. Ahmed (Editor), 
"Crystallographic Computing", Munksgaard, Copenhagen (1970), 255 - 270
;
_exptl_crystal_colour colourless
_exptl_crystal_density_diffrn 1.724
_exptl_crystal_description plate
_exptl_crystal_F_000 536
_exptl_crystal_size_max 0.690
_exptl_crystal_size_mid 0.490
_exptl_crystal_size_min 0.210
_refine_diff_density_max 1.174
_refine_diff_density_min -0.989
_refine_diff_density_rms 0.119
_refine_ls_extinction_method none
_refine_ls_goodness_of_fit_ref 1.174
_refine_ls_hydrogen_treatment constr
_refine_ls_matrix_type full
_refine_ls_number_parameters 273
_refine_ls_number_reflns 4937
_refine_ls_number_restraints 0
_refine_ls_restrained_S_all 1.174
_refine_ls_R_factor_all 0.0508
_refine_ls_R_factor_gt 0.0430
_refine_ls_shift/su_max 0.001
_refine_ls_shift/su_mean 0.000
_refine_ls_structure_factor_coef Fsqd
_refine_ls_weighting_details 'w=1/[\s^2^(Fo^2^)+(0.0504P)^2^+1.7947P] where P=(Fo^2^+2Fc^2^)/3'
_refine_ls_weighting_scheme calc
_refine_ls_wR_factor_gt 0.1086
_refine_ls_wR_factor_ref 0.1141
_reflns_Friedel_coverage 0.000
_reflns_number_gt 4329
_reflns_number_total 4937
_reflns_threshold_expression 'I > 2\s(I)'
_cod_data_source_file d4ob01875c2.cif
_cod_data_source_block 5ac
_cod_depositor_comments
;
The following automatic conversions were performed:

data item '_atom_sites_solution_primary' value 'Dual' was changed to
'dual' in accordance with the
/home/data/users/saulius/crontab/automatic-downloads/rss-feeds/RSC/lib/dictionaries/cif_core.dic
dictionary named 'cif_core.dic' version 2.4.2 last updated on
2011-04-26.

Automatic conversion script
Id: cif_fix_values 8170 2020-07-09 18:12:32Z antanas 
;
_cod_database_code 7160272
_shelx_shelxl_version_number 2019/3
_shelx_space_group_comment
; 
The symmetry employed for this shelxl refinement is uniquely defined 
by the following loop, which should always be used as a source of 
symmetry information in preference to the above space-group names. 
They are only intended as comments. 
;
_shelx_estimated_absorpt_t_min 0.172
_shelx_estimated_absorpt_t_max 0.491

loop_
_space_group_symop_operation_xyz
'x, y, z'
'-x, -y, -z'

loop_
_atom_site_label
_atom_site_type_symbol
_atom_site_fract_x
_atom_site_fract_y
_atom_site_fract_z
_atom_site_U_iso_or_equiv
_atom_site_adp_type
_atom_site_occupancy
_atom_site_site_symmetry_order
_atom_site_calc_flag
_atom_site_refinement_flags_posn
_atom_site_refinement_flags_adp
_atom_site_refinement_flags_occupancy
_atom_site_disorder_assembly
_atom_site_disorder_group
Br1A Br 0.66366(4) 1.00258(4) 0.15154(3) 0.02763(11) Uani 1 1 d . . . . .
C1A C 0.7911(4) 0.4039(4) 0.2588(2) 0.0233(6) Uani 1 1 d . . . . .
C2A C 0.7282(4) 0.5429(4) 0.2094(2) 0.0227(6) Uani 1 1 d . . . . .
C3A C 0.7376(4) 0.6892(4) 0.2159(2) 0.0237(6) Uani 1 1 d . . . . .
H3A H 0.797558 0.707353 0.262780 0.028 Uiso 1 1 calc R U . . .
C4A C 0.6559(4) 0.8021(4) 0.1513(3) 0.0240(6) Uani 1 1 d . . . . .
C5A C 0.5631(4) 0.7779(4) 0.0810(3) 0.0276(7) Uani 1 1 d . . . . .
H5A H 0.506989 0.861075 0.038887 0.033 Uiso 1 1 calc R U . . .
C6A C 0.5530(4) 0.6391(4) 0.0727(3) 0.0287(7) Uani 1 1 d . . . . .
H6A H 0.491357 0.623929 0.025641 0.034 Uiso 1 1 calc R U . . .
C7A C 0.6389(4) 0.5170(4) 0.1376(3) 0.0238(6) Uani 1 1 d . . . . .
N8A N 0.6464(4) 0.3734(4) 0.1426(2) 0.0300(6) Uani 1 1 d . . . . .
O9A O 0.7430(3) 0.3022(3) 0.22051(19) 0.0272(5) Uani 1 1 d . . . . .
C10A C 0.8892(4) 0.3450(4) 0.3449(3) 0.0260(7) Uani 1 1 d . . . . .
H10A H 0.958357 0.256446 0.333828 0.031 Uiso 1 1 calc R U . . .
H10B H 0.957599 0.421917 0.343706 0.031 Uiso 1 1 calc R U . . .
N11A N 0.7934(3) 0.3035(3) 0.4464(2) 0.0252(6) Uani 1 1 d . . . . .
H11A H 0.771607 0.210288 0.474091 0.030 Uiso 1 1 calc R U . . .
C12A C 0.7382(4) 0.4053(4) 0.4978(3) 0.0274(7) Uani 1 1 d . . . . .
O13A O 0.7671(4) 0.5370(3) 0.4620(2) 0.0362(6) Uani 1 1 d . . . . .
C14A C 0.6372(5) 0.3510(4) 0.6004(3) 0.0352(8) Uani 1 1 d . . . . .
H14A H 0.533013 0.407319 0.598575 0.053 Uiso 1 1 calc R U . . .
H14B H 0.687304 0.365639 0.655805 0.053 Uiso 1 1 calc R U . . .
H14C H 0.625629 0.244612 0.613623 0.053 Uiso 1 1 calc R U . . .
Br1B Br 0.86197(4) 1.17492(4) 0.84329(3) 0.02745(11) Uani 1 1 d . . . . .
C1B C 0.6986(4) 0.7052(4) 0.7449(3) 0.0245(6) Uani 1 1 d . . . . .
C2B C 0.7628(4) 0.7843(4) 0.7954(2) 0.0227(6) Uani 1 1 d . . . . .
C3B C 0.7635(4) 0.9380(4) 0.7869(2) 0.0235(6) Uani 1 1 d . . . . .
H3B H 0.706937 1.013192 0.739175 0.028 Uiso 1 1 calc R U . . .
C4B C 0.8496(4) 0.9723(4) 0.8507(2) 0.0234(6) Uani 1 1 d . . . . .
C5B C 0.9337(4) 0.8608(4) 0.9244(2) 0.0261(7) Uani 1 1 d . . . . .
H5B H 0.990857 0.891327 0.967398 0.031 Uiso 1 1 calc R U . . .
C6B C 0.9341(4) 0.7133(4) 0.9346(3) 0.0273(7) Uani 1 1 d . . . . .
H6B H 0.990108 0.640288 0.983773 0.033 Uiso 1 1 calc R U . . .
C7B C 0.8470(4) 0.6714(4) 0.8685(3) 0.0248(6) Uani 1 1 d . . . . .
N8B N 0.8371(4) 0.5357(4) 0.8621(2) 0.0308(6) Uani 1 1 d . . . . .
O9B O 0.7413(3) 0.5588(3) 0.78240(19) 0.0279(5) Uani 1 1 d . . . . .
C10B C 0.6060(4) 0.7489(4) 0.6549(3) 0.0251(6) Uani 1 1 d . . . . .
H10C H 0.535248 0.670726 0.662770 0.030 Uiso 1 1 calc R U . . .
H10D H 0.539375 0.843197 0.655279 0.030 Uiso 1 1 calc R U . . .
N11B N 0.7081(4) 0.7686(3) 0.5561(2) 0.0261(6) Uani 1 1 d . . . . .
H11B H 0.731093 0.693535 0.528307 0.031 Uiso 1 1 calc R U . . .
C12B C 0.7675(4) 0.8985(4) 0.5068(3) 0.0285(7) Uani 1 1 d . . . . .
O13B O 0.7384(4) 1.0070(3) 0.5431(2) 0.0400(7) Uani 1 1 d . . . . .
C14B C 0.8750(5) 0.9047(5) 0.4063(3) 0.0339(8) Uani 1 1 d . . . . .
H14D H 0.826520 0.975809 0.348888 0.051 Uiso 1 1 calc R U . . .
H14E H 0.891841 0.805446 0.394661 0.051 Uiso 1 1 calc R U . . .
H14F H 0.976582 0.936859 0.410141 0.051 Uiso 1 1 calc R U . . .

loop_
_atom_site_aniso_label
_atom_site_aniso_U_11
_atom_site_aniso_U_22
_atom_site_aniso_U_33
_atom_site_aniso_U_23
_atom_site_aniso_U_13
_atom_site_aniso_U_12
Br1A 0.03096(18) 0.02459(17) 0.02747(18) -0.00387(13) -0.00944(13) -0.00361(12)
C1A 0.0225(14) 0.0271(15) 0.0208(14) -0.0080(12) -0.0006(12) -0.0041(12)
C2A 0.0224(14) 0.0274(15) 0.0181(14) -0.0060(12) -0.0006(12) -0.0054(12)
C3A 0.0232(15) 0.0290(16) 0.0191(14) -0.0054(12) -0.0022(12) -0.0065(12)
C4A 0.0233(15) 0.0258(15) 0.0229(15) -0.0055(12) -0.0029(12) -0.0060(12)
C5A 0.0266(16) 0.0322(17) 0.0231(15) -0.0034(13) -0.0070(13) -0.0049(13)
C6A 0.0267(16) 0.0400(19) 0.0218(15) -0.0068(14) -0.0094(13) -0.0076(14)
C7A 0.0225(14) 0.0300(16) 0.0199(14) -0.0085(12) -0.0003(12) -0.0056(12)
N8A 0.0330(16) 0.0346(16) 0.0226(13) -0.0073(12) -0.0026(12) -0.0073(12)
O9A 0.0293(12) 0.0267(12) 0.0267(12) -0.0097(9) -0.0028(10) -0.0025(9)
C10A 0.0244(15) 0.0267(15) 0.0257(16) -0.0059(13) -0.0037(13) -0.0001(12)
N11A 0.0301(14) 0.0224(13) 0.0214(13) -0.0036(10) -0.0042(11) -0.0010(11)
C12A 0.0338(17) 0.0256(16) 0.0218(15) -0.0044(13) -0.0099(13) 0.0037(13)
O13A 0.0551(17) 0.0262(12) 0.0265(12) -0.0078(10) -0.0046(12) -0.0008(12)
C14A 0.048(2) 0.0344(18) 0.0180(15) -0.0028(13) -0.0049(15) 0.0038(16)
Br1B 0.03051(18) 0.02874(18) 0.02554(17) -0.00742(13) -0.00926(13) -0.00444(13)
C1B 0.0252(15) 0.0258(15) 0.0221(15) -0.0051(12) -0.0019(12) -0.0061(12)
C2B 0.0204(14) 0.0292(16) 0.0180(14) -0.0061(12) -0.0012(11) -0.0033(12)
C3B 0.0208(14) 0.0287(16) 0.0206(14) -0.0065(12) -0.0029(12) -0.0015(12)
C4B 0.0239(15) 0.0252(15) 0.0203(14) -0.0050(12) -0.0025(12) -0.0027(12)
C5B 0.0242(15) 0.0375(18) 0.0165(14) -0.0056(13) -0.0071(12) -0.0015(13)
C6B 0.0266(16) 0.0334(17) 0.0175(14) -0.0001(13) -0.0059(12) 0.0007(13)
C7B 0.0230(15) 0.0287(16) 0.0181(14) -0.0015(12) -0.0002(12) -0.0014(12)
N8B 0.0353(16) 0.0310(15) 0.0232(14) -0.0031(12) -0.0057(12) -0.0011(12)
O9B 0.0320(13) 0.0252(11) 0.0248(11) -0.0037(9) -0.0053(10) -0.0026(10)
C10B 0.0266(15) 0.0289(16) 0.0214(15) -0.0066(12) -0.0044(12) -0.0069(13)
N11B 0.0315(15) 0.0266(14) 0.0221(13) -0.0082(11) -0.0048(11) -0.0045(11)
C12B 0.0370(18) 0.0305(17) 0.0195(15) -0.0053(13) -0.0075(13) -0.0068(14)
O13B 0.065(2) 0.0289(13) 0.0280(13) -0.0101(11) 0.0001(13) -0.0133(13)
C14B 0.044(2) 0.040(2) 0.0195(15) -0.0071(14) -0.0048(15) -0.0103(17)

loop_
_atom_type_symbol
_atom_type_description
_atom_type_scat_dispersion_real
_atom_type_scat_dispersion_imag
_atom_type_scat_source
C C 0.0033 0.0016 'International Tables Vol C Tables 4.2.6.8 and 6.1.1.4'
H H 0.0000 0.0000 'International Tables Vol C Tables 4.2.6.8 and 6.1.1.4'
Br Br -0.2901 2.4595 'International Tables Vol C Tables 4.2.6.8 and 6.1.1.4'
N N 0.0061 0.0033 'International Tables Vol C Tables 4.2.6.8 and 6.1.1.4'
O O 0.0106 0.0060 'International Tables Vol C Tables 4.2.6.8 and 6.1.1.4'

loop_
_exptl_crystal_face_index_h
_exptl_crystal_face_index_k
_exptl_crystal_face_index_l
_exptl_crystal_face_perp_dist
0 2 1 0.3485
0 -2 -1 0.3485
1 0 -1 0.2475
-1 0 1 0.2475
0 0 1 0.1065
0 0 -1 0.1065

loop_
_geom_angle_atom_site_label_1
_geom_angle_atom_site_label_2
_geom_angle_atom_site_label_3
_geom_angle
_geom_angle_site_symmetry_1
_geom_angle_site_symmetry_3
_geom_angle_publ_flag
O9A C1A C2A 108.7(3) . . ?
O9A C1A C10A 116.8(3) . . ?
C2A C1A C10A 134.3(3) . . ?
C1A C2A C3A 134.2(3) . . ?
C1A C2A C7A 104.4(3) . . ?
C3A C2A C7A 121.4(3) . . ?
C4A C3A C2A 116.3(3) . . ?
C4A C3A H3A 121.8 . . ?
C2A C3A H3A 121.8 . . ?
C3A C4A C5A 123.0(3) . . ?
C3A C4A Br1A 119.8(3) . . ?
C5A C4A Br1A 117.1(3) . . ?
C6A C5A C4A 121.8(3) . . ?
C6A C5A H5A 119.1 . . ?
C4A C5A H5A 119.1 . . ?
C5A C6A C7A 117.3(3) . . ?
C5A C6A H6A 121.3 . . ?
C7A C6A H6A 121.3 . . ?
N8A C7A C6A 127.7(3) . . ?
N8A C7A C2A 112.1(3) . . ?
C6A C7A C2A 120.1(3) . . ?
C7A N8A O9A 104.2(3) . . ?
C1A O9A N8A 110.5(3) . . ?
N11A C10A C1A 112.3(3) . . ?
N11A C10A H10A 109.2 . . ?
C1A C10A H10A 109.2 . . ?
N11A C10A H10B 109.2 . . ?
C1A C10A H10B 109.2 . . ?
H10A C10A H10B 107.9 . . ?
C12A N11A C10A 120.8(3) . . ?
C12A N11A H11A 119.6 . . ?
C10A N11A H11A 119.6 . . ?
O13A C12A N11A 121.6(3) . . ?
O13A C12A C14A 122.1(3) . . ?
N11A C12A C14A 116.3(3) . . ?
C12A C14A H14A 109.5 . . ?
C12A C14A H14B 109.5 . . ?
H14A C14A H14B 109.5 . . ?
C12A C14A H14C 109.5 . . ?
H14A C14A H14C 109.5 . . ?
H14B C14A H14C 109.5 . . ?
O9B C1B C2B 109.5(3) . . ?
O9B C1B C10B 116.6(3) . . ?
C2B C1B C10B 133.7(3) . . ?
C1B C2B C3B 134.8(3) . . ?
C1B C2B C7B 103.7(3) . . ?
C3B C2B C7B 121.4(3) . . ?
C4B C3B C2B 116.5(3) . . ?
C4B C3B H3B 121.8 . . ?
C2B C3B H3B 121.8 . . ?
C3B C4B C5B 122.8(3) . . ?
C3B C4B Br1B 119.8(3) . . ?
C5B C4B Br1B 117.5(3) . . ?
C6B C5B C4B 121.9(3) . . ?
C6B C5B H5B 119.0 . . ?
C4B C5B H5B 119.0 . . ?
C5B C6B C7B 117.5(3) . . ?
C5B C6B H6B 121.2 . . ?
C7B C6B H6B 121.2 . . ?
N8B C7B C6B 127.6(3) . . ?
N8B C7B C2B 112.5(3) . . ?
C6B C7B C2B 119.8(3) . . ?
C7B N8B O9B 104.1(3) . . ?
C1B O9B N8B 110.2(3) . . ?
N11B C10B C1B 111.9(3) . . ?
N11B C10B H10C 109.2 . . ?
C1B C10B H10C 109.2 . . ?
N11B C10B H10D 109.2 . . ?
C1B C10B H10D 109.2 . . ?
H10C C10B H10D 107.9 . . ?
C12B N11B C10B 121.3(3) . . ?
C12B N11B H11B 119.4 . . ?
C10B N11B H11B 119.4 . . ?
O13B C12B N11B 121.6(3) . . ?
O13B C12B C14B 121.9(3) . . ?
N11B C12B C14B 116.5(3) . . ?
C12B C14B H14D 109.5 . . ?
C12B C14B H14E 109.5 . . ?
H14D C14B H14E 109.5 . . ?
C12B C14B H14F 109.5 . . ?
H14D C14B H14F 109.5 . . ?
H14E C14B H14F 109.5 . . ?

loop_
_geom_bond_atom_site_label_1
_geom_bond_atom_site_label_2
_geom_bond_distance
_geom_bond_site_symmetry_2
_geom_bond_publ_flag
Br1A C4A 1.898(3) . ?
C1A O9A 1.354(4) . ?
C1A C2A 1.368(5) . ?
C1A C10A 1.490(5) . ?
C2A C3A 1.419(5) . ?
C2A C7A 1.431(5) . ?
C3A C4A 1.362(5) . ?
C3A H3A 0.9500 . ?
C4A C5A 1.429(5) . ?
C5A C6A 1.358(5) . ?
C5A H5A 0.9500 . ?
C6A C7A 1.430(5) . ?
C6A H6A 0.9500 . ?
C7A N8A 1.326(5) . ?
N8A O9A 1.412(4) . ?
C10A N11A 1.459(4) . ?
C10A H10A 0.9900 . ?
C10A H10B 0.9900 . ?
N11A C12A 1.338(4) . ?
N11A H11A 0.8800 . ?
C12A O13A 1.235(4) . ?
C12A C14A 1.504(5) . ?
C14A H14A 0.9800 . ?
C14A H14B 0.9800 . ?
C14A H14C 0.9800 . ?
Br1B C4B 1.897(3) . ?
C1B O9B 1.344(4) . ?
C1B C2B 1.369(5) . ?
C1B C10B 1.500(5) . ?
C2B C3B 1.417(5) . ?
C2B C7B 1.435(5) . ?
C3B C4B 1.363(5) . ?
C3B H3B 0.9500 . ?
C4B C5B 1.432(5) . ?
C5B C6B 1.354(5) . ?
C5B H5B 0.9500 . ?
C6B C7B 1.430(5) . ?
C6B H6B 0.9500 . ?
C7B N8B 1.320(5) . ?
N8B O9B 1.421(4) . ?
C10B N11B 1.454(4) . ?
C10B H10C 0.9900 . ?
C10B H10D 0.9900 . ?
N11B C12B 1.335(4) . ?
N11B H11B 0.8800 . ?
C12B O13B 1.237(4) . ?
C12B C14B 1.507(5) . ?
C14B H14D 0.9800 . ?
C14B H14E 0.9800 . ?
C14B H14F 0.9800 . ?

loop_
_geom_hbond_atom_site_label_D
_geom_hbond_atom_site_label_H
_geom_hbond_atom_site_label_A
_geom_hbond_distance_DH
_geom_hbond_distance_HA
_geom_hbond_distance_DA
_geom_hbond_angle_DHA
_geom_hbond_site_symmetry_A
_geom_hbond_publ_flag
C5A H5A Br1A 0.95 3.06 3.905(4) 149.5 2_675 yes
N11A H11A O13B 0.88 1.91 2.783(4) 174.5 1_545 yes
C3B H3B O13B 0.95 2.65 3.225(4) 119.3 . yes
C5B H5B Br1B 0.95 2.93 3.781(3) 150.1 2_777 yes
N11B H11B O13A 0.88 1.91 2.785(4) 175.4 . yes
C14B H14D Br1A 0.98 3.17 3.997(4) 143.7 . yes

loop_
_geom_torsion_atom_site_label_1
_geom_torsion_atom_site_label_2
_geom_torsion_atom_site_label_3
_geom_torsion_atom_site_label_4
_geom_torsion
_geom_torsion_site_symmetry_1
_geom_torsion_site_symmetry_2
_geom_torsion_site_symmetry_3
_geom_torsion_site_symmetry_4
_geom_torsion_publ_flag
O9A C1A C2A C3A -179.4(3) . . . . ?
C10A C1A C2A C3A 4.1(6) . . . . ?
O9A C1A C2A C7A -0.3(3) . . . . ?
C10A C1A C2A C7A -176.8(3) . . . . ?
C1A C2A C3A C4A 179.7(3) . . . . ?
C7A C2A C3A C4A 0.7(4) . . . . ?
C2A C3A C4A C5A 0.8(5) . . . . ?
C2A C3A C4A Br1A -178.7(2) . . . . ?
C3A C4A C5A C6A -1.3(5) . . . . ?
Br1A C4A C5A C6A 178.2(3) . . . . ?
C4A C5A C6A C7A 0.2(5) . . . . ?
C5A C6A C7A N8A -180.0(3) . . . . ?
C5A C6A C7A C2A 1.3(5) . . . . ?
C1A C2A C7A N8A 0.0(4) . . . . ?
C3A C2A C7A N8A 179.3(3) . . . . ?
C1A C2A C7A C6A 178.9(3) . . . . ?
C3A C2A C7A C6A -1.8(5) . . . . ?
C6A C7A N8A O9A -178.5(3) . . . . ?
C2A C7A N8A O9A 0.3(3) . . . . ?
C2A C1A O9A N8A 0.5(3) . . . . ?
C10A C1A O9A N8A 177.7(3) . . . . ?
C7A N8A O9A C1A -0.5(3) . . . . ?
O9A C1A C10A N11A -85.9(4) . . . . ?
C2A C1A C10A N11A 90.3(4) . . . . ?
C1A C10A N11A C12A -85.1(4) . . . . ?
C10A N11A C12A O13A -0.6(5) . . . . ?
C10A N11A C12A C14A 178.4(3) . . . . ?
O9B C1B C2B C3B 177.4(3) . . . . ?
C10B C1B C2B C3B 3.0(7) . . . . ?
O9B C1B C2B C7B -0.8(3) . . . . ?
C10B C1B C2B C7B -175.2(3) . . . . ?
C1B C2B C3B C4B -177.2(3) . . . . ?
C7B C2B C3B C4B 0.7(4) . . . . ?
C2B C3B C4B C5B -1.0(5) . . . . ?
C2B C3B C4B Br1B 178.6(2) . . . . ?
C3B C4B C5B C6B 0.6(5) . . . . ?
Br1B C4B C5B C6B -179.0(3) . . . . ?
C4B C5B C6B C7B 0.1(5) . . . . ?
C5B C6B C7B N8B 176.7(3) . . . . ?
C5B C6B C7B C2B -0.4(5) . . . . ?
C1B C2B C7B N8B 0.9(4) . . . . ?
C3B C2B C7B N8B -177.6(3) . . . . ?
C1B C2B C7B C6B 178.4(3) . . . . ?
C3B C2B C7B C6B -0.1(5) . . . . ?
C6B C7B N8B O9B -177.9(3) . . . . ?
C2B C7B N8B O9B -0.6(4) . . . . ?
C2B C1B O9B N8B 0.4(4) . . . . ?
C10B C1B O9B N8B 175.9(3) . . . . ?
C7B N8B O9B C1B 0.1(3) . . . . ?
O9B C1B C10B N11B -86.0(3) . . . . ?
C2B C1B C10B N11B 88.2(5) . . . . ?
C1B C10B N11B C12B -85.8(4) . . . . ?
C10B N11B C12B O13B 0.1(6) . . . . ?
C10B N11B C12B C14B 178.5(3) . . . . ?
